data_4328345
loop_
_publ_author_name
'Shalabh Gupta'
'John D. Corbett'

_publ_section_title
;
 BaAuxZn13-x: Electron-Poor Cubic NaZn13- Type Intermetallic and Its
 Ordered Tetragonal Variant
;
_journal_name_full 'Inorganic Chemistry'
_journal_page_first 2247
_journal_page_last 2253
_journal_paper_doi 10.1021/ic2022787
_journal_volume 51
_journal_year 2012
_chemical_formula_sum 'Au6.88 Ba Zn6.13'
_chemical_formula_weight 1891.88
_chemical_name_common BaAu7Zn6
_chemical_name_systematic
; 
 ? 
;
_space_group_IT_number 226
_symmetry_cell_setting cubic
_symmetry_space_group_name_Hall '-F 4a 2 3'
_symmetry_space_group_name_H-M 'F m -3 c'
_atom_sites_solution_hydrogens none
_atom_sites_solution_primary direct
_atom_sites_solution_secondary difmap
_audit_creation_method SHELXL-97
_cell_angle_alpha 90.00
_cell_angle_beta 90.00
_cell_angle_gamma 90.00
_cell_formula_units_Z 8
_cell_length_a 12.641(2)
_cell_length_b 12.641(2)
_cell_length_c 12.641(2)
_cell_measurement_temperature 273(2)
_cell_volume 2020.0(6)
_computing_cell_refinement 'Bruker SMART'
_computing_data_collection 'Bruker SMART'
_computing_data_reduction 'Bruker SAINT'
_computing_molecular_graphics 'Bruker SHELXTL'
_computing_publication_material 'Bruker SHELXTL'
_computing_structure_refinement 'SHELXL-97 (Sheldrick, 1997)'
_computing_structure_solution 'SHELXS-97 (Sheldrick, 1990)'
_diffrn_ambient_temperature 273(2)
_diffrn_measured_fraction_theta_full 1.000
_diffrn_measured_fraction_theta_max 1.000
_diffrn_radiation_monochromator graphite
_diffrn_radiation_source 'fine-focus sealed tube'
_diffrn_radiation_type MoK\a
_diffrn_radiation_wavelength 0.71073
_diffrn_reflns_av_R_equivalents 0.0624
_diffrn_reflns_av_sigmaI/netI 0.0202
_diffrn_reflns_limit_h_max 16
_diffrn_reflns_limit_h_min -16
_diffrn_reflns_limit_k_max 16
_diffrn_reflns_limit_k_min -16
_diffrn_reflns_limit_l_max 16
_diffrn_reflns_limit_l_min -16
_diffrn_reflns_number 3604
_diffrn_reflns_theta_full 28.22
_diffrn_reflns_theta_max 28.22
_diffrn_reflns_theta_min 3.22
_exptl_absorpt_coefficient_mu 117.420
_exptl_absorpt_correction_T_max 0.7457
_exptl_absorpt_correction_T_min 0.3722
_exptl_absorpt_correction_type empirical
_exptl_absorpt_process_details SADABS
_exptl_crystal_density_diffrn 12.442
_exptl_crystal_description Irregular
_exptl_crystal_F_000 6263
_exptl_crystal_size_max 0.09
_exptl_crystal_size_mid 0.08
_exptl_crystal_size_min 0.08
_refine_diff_density_max 1.139
_refine_diff_density_min -1.067
_refine_diff_density_rms 0.274
_refine_ls_extinction_method none
_refine_ls_goodness_of_fit_ref 1.203
_refine_ls_hydrogen_treatment none
_refine_ls_matrix_type full
_refine_ls_number_parameters 11
_refine_ls_number_reflns 125
_refine_ls_number_restraints 0
_refine_ls_restrained_S_all 1.203
_refine_ls_R_factor_all 0.0221
_refine_ls_R_factor_gt 0.0189
_refine_ls_shift/su_max 0.000
_refine_ls_shift/su_mean 0.000
_refine_ls_structure_factor_coef Fsqd
_refine_ls_weighting_details 'calc w=1/[\s^2^(Fo^2^)+(0.0138P)^2^+80.1428P] where P=(Fo^2^+2Fc^2^)/3'
_refine_ls_weighting_scheme calc
_refine_ls_wR_factor_gt 0.0389
_refine_ls_wR_factor_ref 0.0395
_reflns_number_gt 119
_reflns_number_total 125
_reflns_threshold_expression >2sigma(I)
_cod_data_source_file ic2022787_si_003.cif
_cod_data_source_block BaAu7Zn6cubiccrystal-II
_cod_database_code 4328345

loop_
_symmetry_equiv_pos_as_xyz
'x, y, z'
'-x, -y, z'
'-x, y, -z'
'x, -y, -z'
'z, x, y'
'z, -x, -y'
'-z, -x, y'
'-z, x, -y'
'y, z, x'
'-y, z, -x'
'y, -z, -x'
'-y, -z, x'
'y+1/2, x+1/2, -z+1/2'
'-y+1/2, -x+1/2, -z+1/2'
'y+1/2, -x+1/2, z+1/2'
'-y+1/2, x+1/2, z+1/2'
'x+1/2, z+1/2, -y+1/2'
'-x+1/2, z+1/2, y+1/2'
'-x+1/2, -z+1/2, -y+1/2'
'x+1/2, -z+1/2, y+1/2'
'z+1/2, y+1/2, -x+1/2'
'z+1/2, -y+1/2, x+1/2'
'-z+1/2, y+1/2, x+1/2'
'-z+1/2, -y+1/2, -x+1/2'
'x, y+1/2, z+1/2'
'-x, -y+1/2, z+1/2'
'-x, y+1/2, -z+1/2'
'x, -y+1/2, -z+1/2'
'z, x+1/2, y+1/2'
'z, -x+1/2, -y+1/2'
'-z, -x+1/2, y+1/2'
'-z, x+1/2, -y+1/2'
'y, z+1/2, x+1/2'
'-y, z+1/2, -x+1/2'
'y, -z+1/2, -x+1/2'
'-y, -z+1/2, x+1/2'
'y+1/2, x+1, -z+1'
'-y+1/2, -x+1, -z+1'
'y+1/2, -x+1, z+1'
'-y+1/2, x+1, z+1'
'x+1/2, z+1, -y+1'
'-x+1/2, z+1, y+1'
'-x+1/2, -z+1, -y+1'
'x+1/2, -z+1, y+1'
'z+1/2, y+1, -x+1'
'z+1/2, -y+1, x+1'
'-z+1/2, y+1, x+1'
'-z+1/2, -y+1, -x+1'
'x+1/2, y, z+1/2'
'-x+1/2, -y, z+1/2'
'-x+1/2, y, -z+1/2'
'x+1/2, -y, -z+1/2'
'z+1/2, x, y+1/2'
'z+1/2, -x, -y+1/2'
'-z+1/2, -x, y+1/2'
'-z+1/2, x, -y+1/2'
'y+1/2, z, x+1/2'
'-y+1/2, z, -x+1/2'
'y+1/2, -z, -x+1/2'
'-y+1/2, -z, x+1/2'
'y+1, x+1/2, -z+1'
'-y+1, -x+1/2, -z+1'
'y+1, -x+1/2, z+1'
'-y+1, x+1/2, z+1'
'x+1, z+1/2, -y+1'
'-x+1, z+1/2, y+1'
'-x+1, -z+1/2, -y+1'
'x+1, -z+1/2, y+1'
'z+1, y+1/2, -x+1'
'z+1, -y+1/2, x+1'
'-z+1, y+1/2, x+1'
'-z+1, -y+1/2, -x+1'
'x+1/2, y+1/2, z'
'-x+1/2, -y+1/2, z'
'-x+1/2, y+1/2, -z'
'x+1/2, -y+1/2, -z'
'z+1/2, x+1/2, y'
'z+1/2, -x+1/2, -y'
'-z+1/2, -x+1/2, y'
'-z+1/2, x+1/2, -y'
'y+1/2, z+1/2, x'
'-y+1/2, z+1/2, -x'
'y+1/2, -z+1/2, -x'
'-y+1/2, -z+1/2, x'
'y+1, x+1, -z+1/2'
'-y+1, -x+1, -z+1/2'
'y+1, -x+1, z+1/2'
'-y+1, x+1, z+1/2'
'x+1, z+1, -y+1/2'
'-x+1, z+1, y+1/2'
'-x+1, -z+1, -y+1/2'
'x+1, -z+1, y+1/2'
'z+1, y+1, -x+1/2'
'z+1, -y+1, x+1/2'
'-z+1, y+1, x+1/2'
'-z+1, -y+1, -x+1/2'
'-x, -y, -z'
'x, y, -z'
'x, -y, z'
'-x, y, z'
'-z, -x, -y'
'-z, x, y'
'z, x, -y'
'z, -x, y'
'-y, -z, -x'
'y, -z, x'
'-y, z, x'
'y, z, -x'
'-y-1/2, -x-1/2, z-1/2'
'y-1/2, x-1/2, z-1/2'
'-y-1/2, x-1/2, -z-1/2'
'y-1/2, -x-1/2, -z-1/2'
'-x-1/2, -z-1/2, y-1/2'
'x-1/2, -z-1/2, -y-1/2'
'x-1/2, z-1/2, y-1/2'
'-x-1/2, z-1/2, -y-1/2'
'-z-1/2, -y-1/2, x-1/2'
'-z-1/2, y-1/2, -x-1/2'
'z-1/2, -y-1/2, -x-1/2'
'z-1/2, y-1/2, x-1/2'
'-x, -y+1/2, -z+1/2'
'x, y+1/2, -z+1/2'
'x, -y+1/2, z+1/2'
'-x, y+1/2, z+1/2'
'-z, -x+1/2, -y+1/2'
'-z, x+1/2, y+1/2'
'z, x+1/2, -y+1/2'
'z, -x+1/2, y+1/2'
'-y, -z+1/2, -x+1/2'
'y, -z+1/2, x+1/2'
'-y, z+1/2, x+1/2'
'y, z+1/2, -x+1/2'
'-y-1/2, -x, z'
'y-1/2, x, z'
'-y-1/2, x, -z'
'y-1/2, -x, -z'
'-x-1/2, -z, y'
'x-1/2, -z, -y'
'x-1/2, z, y'
'-x-1/2, z, -y'
'-z-1/2, -y, x'
'-z-1/2, y, -x'
'z-1/2, -y, -x'
'z-1/2, y, x'
'-x+1/2, -y, -z+1/2'
'x+1/2, y, -z+1/2'
'x+1/2, -y, z+1/2'
'-x+1/2, y, z+1/2'
'-z+1/2, -x, -y+1/2'
'-z+1/2, x, y+1/2'
'z+1/2, x, -y+1/2'
'z+1/2, -x, y+1/2'
'-y+1/2, -z, -x+1/2'
'y+1/2, -z, x+1/2'
'-y+1/2, z, x+1/2'
'y+1/2, z, -x+1/2'
'-y, -x-1/2, z'
'y, x-1/2, z'
'-y, x-1/2, -z'
'y, -x-1/2, -z'
'-x, -z-1/2, y'
'x, -z-1/2, -y'
'x, z-1/2, y'
'-x, z-1/2, -y'
'-z, -y-1/2, x'
'-z, y-1/2, -x'
'z, -y-1/2, -x'
'z, y-1/2, x'
'-x+1/2, -y+1/2, -z'
'x+1/2, y+1/2, -z'
'x+1/2, -y+1/2, z'
'-x+1/2, y+1/2, z'
'-z+1/2, -x+1/2, -y'
'-z+1/2, x+1/2, y'
'z+1/2, x+1/2, -y'
'z+1/2, -x+1/2, y'
'-y+1/2, -z+1/2, -x'
'y+1/2, -z+1/2, x'
'-y+1/2, z+1/2, x'
'y+1/2, z+1/2, -x'
'-y, -x, z-1/2'
'y, x, z-1/2'
'-y, x, -z-1/2'
'y, -x, -z-1/2'
'-x, -z, y-1/2'
'x, -z, -y-1/2'
'x, z, y-1/2'
'-x, z, -y-1/2'
'-z, -y, x-1/2'
'-z, y, -x-1/2'
'z, -y, -x-1/2'
'z, y, x-1/2'

loop_
_atom_site_label
_atom_site_type_symbol
_atom_site_fract_x
_atom_site_fract_y
_atom_site_fract_z
_atom_site_U_iso_or_equiv
_atom_site_adp_type
_atom_site_occupancy
_atom_site_symmetry_multiplicity
_atom_site_calc_flag
_atom_site_refinement_flags
Zn2 Zn 0.0000 0.0000 0.0000 0.0234(15) Uani 0.924(18) 24 d SP
Au1 Au 0.0000 0.17951(4) 0.12212(4) 0.0178(2) Uani 0.551(10) 2 d SP
Zn1 Zn 0.0000 0.17951(4) 0.12212(4) 0.0178(2) Uani 0.449(10) 2 d SP
Ba1 Ba 0.2500 0.2500 0.2500 0.0099(5) Uani 1 24 d S

loop_
_atom_site_aniso_label
_atom_site_aniso_U_11
_atom_site_aniso_U_22
_atom_site_aniso_U_33
_atom_site_aniso_U_23
_atom_site_aniso_U_13
_atom_site_aniso_U_12
Zn2 0.0234(15) 0.0234(15) 0.0234(15) 0.000 0.000 0.000
Au1 0.0156(3) 0.0175(3) 0.0203(3) 0.0071(2) 0.000 0.000
Zn1 0.0156(3) 0.0175(3) 0.0203(3) 0.0071(2) 0.000 0.000
Ba1 0.0099(5) 0.0099(5) 0.0099(5) 0.000 0.000 0.000

loop_
_atom_type_symbol
_atom_type_description
_atom_type_scat_dispersion_real
_atom_type_scat_dispersion_imag
_atom_type_scat_source
Zn Zn 0.2839 1.4301 'International Tables Vol C Tables 4.2.6.8 and 6.1.1.4'
Ba Ba -0.3244 2.2819 'International Tables Vol C Tables 4.2.6.8 and 6.1.1.4'
Au Au -2.0133 8.8022 'International Tables Vol C Tables 4.2.6.8 and 6.1.1.4'

loop_
_geom_angle_atom_site_label_1
_geom_angle_atom_site_label_2
_geom_angle_atom_site_label_3
_geom_angle
_geom_angle_site_symmetry_1
_geom_angle_site_symmetry_3
Zn1 Zn2 Zn1 180.00(2) 105 9
Zn1 Zn2 Zn1 62.286(4) 105 101
Zn1 Zn2 Zn1 117.714(4) 9 101
Zn1 Zn2 Au1 62.286(4) 105 97
Zn1 Zn2 Au1 117.714(4) 9 97
Zn1 Zn2 Au1 62.286(4) 101 97
Zn1 Zn2 Zn1 117.714(4) 105 5
Zn1 Zn2 Zn1 62.286(4) 9 5
Zn1 Zn2 Zn1 180.00(2) 101 5
Au1 Zn2 Zn1 117.714(4) 97 5
Zn1 Zn2 Zn1 62.286(4) 105 97
Zn1 Zn2 Zn1 117.714(4) 9 97
Zn1 Zn2 Zn1 62.286(4) 101 97
Au1 Zn2 Zn1 0.00(2) 97 97
Zn1 Zn2 Zn1 117.714(4) 5 97
Zn1 Zn2 Au1 117.714(4) 105 5
Zn1 Zn2 Au1 62.286(4) 9 5
Zn1 Zn2 Au1 180.00(2) 101 5
Au1 Zn2 Au1 117.714(4) 97 5
Zn1 Zn2 Au1 0.000(12) 5 5
Zn1 Zn2 Au1 117.714(4) 97 5
Zn1 Zn2 Au1 62.286(4) 105 101
Zn1 Zn2 Au1 117.714(4) 9 101
Zn1 Zn2 Au1 0.00(2) 101 101
Au1 Zn2 Au1 62.286(4) 97 101
Zn1 Zn2 Au1 180.000(12) 5 101
Zn1 Zn2 Au1 62.286(4) 97 101
Au1 Zn2 Au1 180.000(12) 5 101
Zn1 Zn2 Au1 0.00(2) 105 105
Zn1 Zn2 Au1 180.00(2) 9 105
Zn1 Zn2 Au1 62.286(4) 101 105
Au1 Zn2 Au1 62.286(4) 97 105
Zn1 Zn2 Au1 117.714(4) 5 105
Zn1 Zn2 Au1 62.286(4) 97 105
Au1 Zn2 Au1 117.714(4) 5 105
Au1 Zn2 Au1 62.286(4) 101 105
Zn1 Zn2 Au1 180.00(2) 105 9
Zn1 Zn2 Au1 0.00(2) 9 9
Zn1 Zn2 Au1 117.714(4) 101 9
Au1 Zn2 Au1 117.714(4) 97 9
Zn1 Zn2 Au1 62.286(4) 5 9
Zn1 Zn2 Au1 117.714(4) 97 9
Au1 Zn2 Au1 62.286(4) 5 9
Au1 Zn2 Au1 117.714(4) 101 9
Au1 Zn2 Au1 180.00(2) 105 9
Zn1 Zn2 Zn1 111.55(2) 105 106
Zn1 Zn2 Zn1 68.45(2) 9 106
Zn1 Zn2 Zn1 117.714(4) 101 106
Au1 Zn2 Zn1 62.286(4) 97 106
Zn1 Zn2 Zn1 62.286(4) 5 106
Zn1 Zn2 Zn1 62.286(4) 97 106
Au1 Zn2 Zn1 62.286(4) 5 106
Au1 Zn2 Zn1 117.714(4) 101 106
Au1 Zn2 Zn1 111.55(2) 105 106
Au1 Zn2 Zn1 68.45(2) 9 106
Zn1 Zn2 Au1 62.286(4) 105 102
Zn1 Zn2 Au1 117.714(4) 9 102
Zn1 Zn2 Au1 111.55(2) 101 102
Au1 Zn2 Au1 117.714(4) 97 102
Zn1 Zn2 Au1 68.45(2) 5 102
Zn1 Zn2 Au1 117.714(4) 97 102
Au1 Zn2 Au1 68.45(2) 5 102
Au1 Zn2 Au1 111.55(2) 101 102
Au1 Zn2 Au1 62.286(4) 105 102
Au1 Zn2 Au1 117.714(4) 9 102
Zn1 Zn2 Au1 117.714(4) 106 102
Zn1 Au1 Au1 0.00(2) 89_445 89_445
Zn1 Au1 Zn1 90.0 89_445 161_565
Au1 Au1 Zn1 90.0 89_445 161_565
Zn1 Au1 Au1 90.0 89_445 161_565
Au1 Au1 Au1 90.0 89_445 161_565
Zn1 Au1 Au1 0.000(7) 161_565 161_565
Zn1 Au1 Zn2 108.09(2) 89_445 .
Au1 Au1 Zn2 108.09(2) 89_445 .
Zn1 Au1 Zn2 161.91(2) 161_565 .
Au1 Au1 Zn2 161.91(2) 161_565 .
Zn1 Au1 Zn1 134.584(14) 89_445 70_454
Au1 Au1 Zn1 134.584(14) 89_445 70_454
Zn1 Au1 Zn1 62.92(3) 161_565 70_454
Au1 Au1 Zn1 62.92(3) 161_565 70_454
Zn2 Au1 Zn1 102.40(2) . 70_454
Zn1 Au1 Au1 134.584(14) 89_445 70_454
Au1 Au1 Au1 134.584(14) 89_445 70_454
Zn1 Au1 Au1 62.92(3) 161_565 70_454
Au1 Au1 Au1 62.92(3) 161_565 70_454
Zn2 Au1 Au1 102.40(2) . 70_454
Zn1 Au1 Au1 0.000(16) 70_454 70_454
Zn1 Au1 Zn1 134.584(14) 89_445 165_565
Au1 Au1 Zn1 134.584(14) 89_445 165_565
Zn1 Au1 Zn1 62.92(3) 161_565 165_565
Au1 Au1 Zn1 62.92(3) 161_565 165_565
Zn2 Au1 Zn1 102.40(2) . 165_565
Zn1 Au1 Zn1 66.43(2) 70_454 165_565
Au1 Au1 Zn1 66.43(2) 70_454 165_565
Zn1 Au1 Au1 134.584(14) 89_445 165_565
Au1 Au1 Au1 134.584(14) 89_445 165_565
Zn1 Au1 Au1 62.92(3) 161_565 165_565
Au1 Au1 Au1 62.92(3) 161_565 165_565
Zn2 Au1 Au1 102.40(2) . 165_565
Zn1 Au1 Au1 66.43(2) 70_454 165_565
Au1 Au1 Au1 66.43(2) 70_454 165_565
Zn1 Au1 Au1 0.000(18) 165_565 165_565
Zn1 Au1 Au1 62.12(3) 89_445 102
Au1 Au1 Au1 62.12(3) 89_445 102
Zn1 Au1 Au1 134.174(11) 161_565 102
Au1 Au1 Au1 134.174(11) 161_565 102
Zn2 Au1 Au1 58.857(2) . 102
Zn1 Au1 Au1 160.623(19) 70_454 102
Au1 Au1 Au1 160.623(19) 70_454 102
Zn1 Au1 Au1 110.34(2) 165_565 102
Au1 Au1 Au1 110.34(2) 165_565 102
Zn1 Au1 Zn1 62.12(3) 89_445 102
Au1 Au1 Zn1 62.12(3) 89_445 102
Zn1 Au1 Zn1 134.174(11) 161_565 102
Au1 Au1 Zn1 134.174(11) 161_565 102
Zn2 Au1 Zn1 58.857(2) . 102
Zn1 Au1 Zn1 160.623(19) 70_454 102
Au1 Au1 Zn1 160.623(19) 70_454 102
Zn1 Au1 Zn1 110.34(2) 165_565 102
Au1 Au1 Zn1 110.34(2) 165_565 102
Au1 Au1 Zn1 0.000(18) 102 102
Zn1 Au1 Au1 62.12(3) 89_445 5
Au1 Au1 Au1 62.12(3) 89_445 5
Zn1 Au1 Au1 134.174(11) 161_565 5
Au1 Au1 Au1 134.174(11) 161_565 5
Zn2 Au1 Au1 58.857(2) . 5
Zn1 Au1 Au1 110.34(2) 70_454 5
Au1 Au1 Au1 110.34(2) 70_454 5
Zn1 Au1 Au1 160.623(19) 165_565 5
Au1 Au1 Au1 160.623(19) 165_565 5
Au1 Au1 Au1 65.88(2) 102 5
Zn1 Au1 Au1 65.88(2) 102 5
Au1 Ba1 Zn1 145.295(15) . 117_666
Au1 Ba1 Zn1 163.884(15) . 114_666
Zn1 Ba1 Zn1 45.639(13) 117_666 114_666
Au1 Ba1 Zn1 127.993(15) . 14
Zn1 Ba1 Zn1 45.639(13) 117_666 14
Zn1 Ba1 Zn1 45.639(13) 114_666 14
Au1 Ba1 Zn1 45.639(13) . 9
Zn1 Ba1 Zn1 163.883(15) 117_666 9
Zn1 Ba1 Zn1 127.993(15) 114_666 9
Zn1 Ba1 Zn1 145.295(15) 14 9
Au1 Ba1 Au1 45.639(13) . 5
Zn1 Ba1 Au1 127.993(15) 117_666 5
Zn1 Ba1 Au1 145.295(15) 114_666 5
Zn1 Ba1 Au1 163.883(15) 14 5
Zn1 Ba1 Au1 45.639(13) 9 5
Au1 Ba1 Zn1 45.639(13) . 5
Zn1 Ba1 Zn1 127.993(15) 117_666 5
Zn1 Ba1 Zn1 145.295(15) 114_666 5
Zn1 Ba1 Zn1 163.883(15) 14 5
Zn1 Ba1 Zn1 45.639(13) 9 5
Au1 Ba1 Zn1 0.00(2) 5 5
Au1 Ba1 Au1 145.295(15) . 117_666
Zn1 Ba1 Au1 0.00(2) 117_666 117_666
Zn1 Ba1 Au1 45.639(13) 114_666 117_666
Zn1 Ba1 Au1 45.639(13) 14 117_666
Zn1 Ba1 Au1 163.883(15) 9 117_666
Au1 Ba1 Au1 127.993(15) 5 117_666
Zn1 Ba1 Au1 127.993(15) 5 117_666
Au1 Ba1 Au1 163.884(15) . 114_666
Zn1 Ba1 Au1 45.639(13) 117_666 114_666
Zn1 Ba1 Au1 0.000(15) 114_666 114_666
Zn1 Ba1 Au1 45.639(13) 14 114_666
Zn1 Ba1 Au1 127.993(15) 9 114_666
Au1 Ba1 Au1 145.295(15) 5 114_666
Zn1 Ba1 Au1 145.295(15) 5 114_666
Au1 Ba1 Au1 45.639(13) 117_666 114_666
Au1 Ba1 Au1 45.639(13) . 9
Zn1 Ba1 Au1 163.883(15) 117_666 9
Zn1 Ba1 Au1 127.993(15) 114_666 9
Zn1 Ba1 Au1 145.295(15) 14 9
Zn1 Ba1 Au1 0.00(2) 9 9
Au1 Ba1 Au1 45.639(13) 5 9
Zn1 Ba1 Au1 45.639(13) 5 9
Au1 Ba1 Au1 163.883(15) 117_666 9
Au1 Ba1 Au1 127.993(15) 114_666 9
Au1 Ba1 Au1 127.993(15) . 14
Zn1 Ba1 Au1 45.639(13) 117_666 14
Zn1 Ba1 Au1 45.639(13) 114_666 14
Zn1 Ba1 Au1 0.000(15) 14 14
Zn1 Ba1 Au1 145.295(15) 9 14
Au1 Ba1 Au1 163.883(15) 5 14
Zn1 Ba1 Au1 163.883(15) 5 14
Au1 Ba1 Au1 45.639(13) 117_666 14
Au1 Ba1 Au1 45.639(13) 114_666 14
Au1 Ba1 Au1 145.295(15) 9 14

loop_
_geom_bond_atom_site_label_1
_geom_bond_atom_site_label_2
_geom_bond_distance
_geom_bond_site_symmetry_2
Zn2 Zn1 2.7445(7) 105
Zn2 Zn1 2.7445(7) 9
Zn2 Zn1 2.7445(7) 101
Zn2 Au1 2.7445(7) 97
Zn2 Zn1 2.7445(7) 5
Zn2 Zn1 2.7445(7) 97
Zn2 Au1 2.7445(7) 5
Zn2 Au1 2.7445(7) 101
Zn2 Au1 2.7445(7) 105
Zn2 Au1 2.7445(7) 9
Zn2 Zn1 2.7445(7) 106
Zn2 Au1 2.7445(7) 102
Au1 Zn1 2.6104(9) 89_445
Au1 Au1 2.6104(9) 89_445
Au1 Zn1 2.6105(9) 161_565
Au1 Au1 2.6105(9) 161_565
Au1 Zn1 2.8181(9) 70_454
Au1 Au1 2.8181(9) 70_454
Au1 Zn1 2.8181(9) 165_565
Au1 Au1 2.8181(9) 165_565
Au1 Au1 2.8388(7) 102
Au1 Zn1 2.8388(7) 102
Au1 Au1 2.8388(7) 5
Ba1 Zn1 3.6598(6) 117_666
Ba1 Zn1 3.6598(6) 114_666
Ba1 Zn1 3.6598(6) 14
Ba1 Zn1 3.6598(6) 9
Ba1 Au1 3.6598(6) 5
Ba1 Zn1 3.6598(6) 5
Ba1 Au1 3.6598(6) 117_666
Ba1 Au1 3.6598(6) 114_666
Ba1 Au1 3.6598(6) 9
Ba1 Au1 3.6598(6) 14
